data_2233176
loop_
_publ_author_name
'Pan, Mei-Ling'
'Li, Xiang'
'Luo, Yang-Hui'

_publ_section_title
;
 2-(4-Chloro-1<i>H</i>-indol-3-yl)acetonitrile
;
_journal_coeditor_code HB6554
_journal_issue 1
_journal_name_full 'Acta Crystallographica Section E'
_journal_page_first o203
_journal_paper_doi 10.1107/S1600536811054079
_journal_volume 68
_journal_year 2012
_chemical_formula_iupac 'C10 H7 Cl N2'
_chemical_formula_moiety 'C10 H7 Cl N2'
_chemical_formula_sum 'C10 H7 Cl N2'
_chemical_formula_weight 190.63
_chemical_name_systematic
;
2-(4-Chloro-1<i>H</i>-indol-3-yl)acetonitrile
;
_space_group_IT_number 29
_symmetry_cell_setting orthorhombic
_symmetry_space_group_name_Hall 'P 2c -2ac'
_symmetry_space_group_name_H-M 'P c a 21'
_atom_sites_solution_hydrogens geom
_atom_sites_solution_primary direct
_atom_sites_solution_secondary difmap
_audit_creation_method SHELXL-97
_cell_angle_alpha 90.00
_cell_angle_beta 90.00
_cell_angle_gamma 90.00
_cell_formula_units_Z 8
_cell_length_a 7.5091(15)
_cell_length_b 11.041(2)
_cell_length_c 21.380(4)
_cell_measurement_reflns_used 4057
_cell_measurement_temperature 293(2)
_cell_measurement_theta_max 27.4816
_cell_measurement_theta_min 2.4596
_cell_volume 1772.6(6)
_computing_cell_refinement 'CrystalClear (Rigaku, 2005)'
_computing_data_collection 'CrystalClear (Rigaku, 2005)'
_computing_data_reduction 'CrystalClear (Rigaku, 2005)'
_computing_molecular_graphics 'DIAMOND (Brandenburg & Putz, 2005)'
_computing_publication_material 'SHELXL97 (Sheldrick, 2008)'
_computing_structure_refinement 'SHELXL97 (Sheldrick, 2008)'
_computing_structure_solution 'SHELXS97 (Sheldrick, 2008)'
_diffrn_ambient_temperature 293(2)
_diffrn_measured_fraction_theta_full 0.999
_diffrn_measured_fraction_theta_max 0.999
_diffrn_measurement_device_type 'Rigaku SCXmini'
_diffrn_measurement_method CCD_Profile_fitting
_diffrn_radiation_monochromator graphite
_diffrn_radiation_source 'fine-focus sealed tube'
_diffrn_radiation_type MoK\a
_diffrn_radiation_wavelength 0.71073
_diffrn_reflns_av_R_equivalents 0.0575
_diffrn_reflns_av_sigmaI/netI 0.0464
_diffrn_reflns_limit_h_max 9
_diffrn_reflns_limit_h_min -9
_diffrn_reflns_limit_k_max 14
_diffrn_reflns_limit_k_min -14
_diffrn_reflns_limit_l_max 27
_diffrn_reflns_limit_l_min -27
_diffrn_reflns_number 17075
_diffrn_reflns_theta_full 27.48
_diffrn_reflns_theta_max 27.48
_diffrn_reflns_theta_min 3.28
_diffrn_standards_decay_% 0
_diffrn_standards_interval_count 150
_diffrn_standards_number 2
_exptl_absorpt_coefficient_mu 0.378
_exptl_absorpt_correction_T_max 0.927
_exptl_absorpt_correction_T_min 0.893
_exptl_absorpt_correction_type multi-scan
_exptl_absorpt_process_details '(CrystalClear; Rigaku, 2005)'
_exptl_crystal_colour Colourless
_exptl_crystal_density_diffrn 1.429
_exptl_crystal_density_method 'not measured'
_exptl_crystal_description Prism
_exptl_crystal_F_000 784
_exptl_crystal_size_max 0.33
_exptl_crystal_size_mid 0.25
_exptl_crystal_size_min 0.20
_refine_diff_density_max 0.265
_refine_diff_density_min -0.216
_refine_ls_abs_structure_details 'Flack (1983), <b>1968 Friedel pairs</b>'
_refine_ls_abs_structure_Flack 0.66(10)
_refine_ls_extinction_coef 0
_refine_ls_extinction_method 'SHELXL97 (Sheldrick, 2008)'
_refine_ls_goodness_of_fit_ref 1.026
_refine_ls_hydrogen_treatment constr
_refine_ls_matrix_type full
_refine_ls_number_parameters 236
_refine_ls_number_reflns 4057
_refine_ls_number_restraints 1
_refine_ls_restrained_S_all 1.026
_refine_ls_R_factor_all 0.0796
_refine_ls_R_factor_gt 0.0475
_refine_ls_shift/su_max 0.000
_refine_ls_shift/su_mean 0.000
_refine_ls_structure_factor_coef Fsqd
_refine_ls_weighting_details 'calc w=1/[\s^2^(Fo^2^)+(0.0469P)^2^+0.1573P] where P=(Fo^2^+2Fc^2^)/3'
_refine_ls_weighting_scheme calc
_refine_ls_wR_factor_gt 0.0984
_refine_ls_wR_factor_ref 0.1108
_reflns_number_gt 2753
_reflns_number_total 4057
_reflns_threshold_expression I>2\s(I)
_cod_data_source_file hb6554.cif
_cod_data_source_block I
_cod_database_code 2233176
_cod_database_fobs_code 2233176

loop_
_symmetry_equiv_pos_as_xyz
'x, y, z'
'-x, -y, z+1/2'
'-x+1/2, y, z+1/2'
'x+1/2, -y, z'

loop_
_atom_site_type_symbol
_atom_site_label
_atom_site_fract_x
_atom_site_fract_y
_atom_site_fract_z
_atom_site_U_iso_or_equiv
_atom_site_adp_type
_atom_site_calc_flag
_atom_site_refinement_flags
_atom_site_occupancy
_atom_site_symmetry_multiplicity
Cl Cl1 0.57185(18) 0.47362(9) -0.10226(5) 0.0585(3) Uani d . 1 1
N N1 0.3359(6) 0.4908(3) 0.1147(2) 0.0451(11) Uani d . 1 1
H H1A 0.3006 0.4743 0.1520 0.054 Uiso d R 1 1
N N3 0.4392(5) 0.9029(3) 0.05314(18) 0.0781(11) Uani d . 1 1
C C1 0.3547(5) 0.6055(3) 0.0894(2) 0.0470(11) Uani d . 1 1
H H1B 0.3234 0.6773 0.1093 0.056 Uiso calc R 1 1
C C2 0.4252(4) 0.5977(3) 0.0317(2) 0.0372(8) Uani d . 1 1
C C3 0.4428(6) 0.4720(4) 0.0164(2) 0.0356(8) Uani d . 1 1
C C4 0.4979(4) 0.4026(3) -0.03431(17) 0.0399(7) Uani d . 1 1
C C5 0.4984(6) 0.2769(3) -0.0313(2) 0.0528(12) Uani d . 1 1
H H5A 0.5375 0.2322 -0.0656 0.063 Uiso calc R 1 1
C C6 0.4413(6) 0.2172(4) 0.0222(3) 0.0571(13) Uani d . 1 1
H H6A 0.4426 0.1330 0.0233 0.069 Uiso calc R 1 1
C C7 0.3829(4) 0.2803(3) 0.07360(19) 0.0521(9) Uani d . 1 1
H H7A 0.3450 0.2411 0.1097 0.062 Uiso calc R 1 1
C C8 0.3834(5) 0.4034(3) 0.0688(2) 0.0412(10) Uani d . 1 1
C C9 0.4689(6) 0.7050(3) -0.00949(18) 0.0454(10) Uani d . 1 1
H H9A 0.5898 0.6971 -0.0249 0.055 Uiso calc R 1 1
H H9B 0.3894 0.7056 -0.0452 0.055 Uiso calc R 1 1
C C10 0.4518(6) 0.8176(3) 0.0240(2) 0.0491(10) Uani d . 1 1
Cl Cl2 0.31981(19) 1.02214(9) 0.39526(5) 0.0628(4) Uani d . 1 1
N N2 0.0887(6) 1.0076(3) 0.1779(2) 0.0540(13) Uani d . 1 1
H H2A 0.0441 1.0232 0.1417 0.065 Uiso d R 1 1
N N4 0.1867(6) 0.5920(3) 0.23876(19) 0.0798(11) Uani d . 1 1
C C11 0.1204(5) 0.8969(4) 0.20034(19) 0.0454(10) Uani d . 1 1
H H11A 0.1048 0.8260 0.1775 0.054 Uiso calc R 1 1
C C12 0.1782(4) 0.9000(3) 0.26055(19) 0.0401(8) Uani d . 1 1
C C13 0.1928(6) 1.0261(4) 0.2749(2) 0.0385(9) Uani d . 1 1
C C14 0.2470(4) 1.0945(3) 0.32694(17) 0.0442(8) Uani d . 1 1
C C15 0.2436(6) 1.2171(3) 0.3253(2) 0.0531(11) Uani d . 1 1
H H15A 0.2807 1.2608 0.3601 0.064 Uiso calc R 1 1
C C16 0.1853(6) 1.2786(4) 0.2721(3) 0.0618(14) Uani d . 1 1
H H16A 0.1840 1.3628 0.2720 0.074 Uiso calc R 1 1
C C17 0.1308(4) 1.2175(4) 0.2208(2) 0.0594(10) Uani d . 1 1
H H17A 0.0889 1.2594 0.1861 0.071 Uiso calc R 1 1
C C18 0.1377(5) 1.0878(3) 0.2203(2) 0.0422(10) Uani d . 1 1
C C19 0.2208(6) 0.7932(3) 0.30169(19) 0.0468(10) Uani d . 1 1
H H19A 0.3417 0.8005 0.3172 0.056 Uiso calc R 1 1
H H19B 0.1410 0.7926 0.3374 0.056 Uiso calc R 1 1
C C20 0.2024(7) 0.6794(4) 0.2670(3) 0.0579(12) Uani d . 1 1

loop_
_atom_site_aniso_label
_atom_site_aniso_U_11
_atom_site_aniso_U_22
_atom_site_aniso_U_33
_atom_site_aniso_U_12
_atom_site_aniso_U_13
_atom_site_aniso_U_23
Cl1 0.0658(7) 0.0684(5) 0.0413(6) -0.0070(6) 0.0135(6) -0.0086(8)
N1 0.050(3) 0.056(2) 0.029(3) -0.0015(13) 0.004(2) 0.0031(12)
N3 0.124(3) 0.050(2) 0.060(2) -0.011(2) -0.015(2) -0.0052(17)
C1 0.037(2) 0.043(2) 0.061(3) 0.0015(15) 0.0014(18) -0.013(2)
C2 0.0324(18) 0.0367(19) 0.042(2) -0.0052(15) -0.0034(17) -0.0017(16)
C3 0.030(2) 0.0480(19) 0.029(2) 0.001(2) -0.0011(15) -0.004(2)
C4 0.0335(17) 0.0480(18) 0.0383(19) -0.0033(16) 0.0004(14) -0.0022(15)
C5 0.050(2) 0.037(2) 0.072(3) 0.0072(18) -0.005(2) -0.018(2)
C6 0.050(2) 0.047(2) 0.074(3) -0.001(2) -0.008(2) 0.005(2)
C7 0.049(2) 0.057(2) 0.051(2) -0.0046(16) -0.0075(17) 0.014(2)
C8 0.042(2) 0.046(2) 0.036(2) 0.0043(15) -0.0130(18) -0.0005(16)
C9 0.051(2) 0.045(2) 0.040(2) -0.0052(17) -0.0022(19) -0.0067(16)
C10 0.064(3) 0.036(2) 0.047(2) -0.0061(19) -0.0045(19) -0.0002(19)
Cl2 0.0702(8) 0.0734(6) 0.0447(7) 0.0137(6) -0.0164(6) -0.0136(9)
N2 0.056(3) 0.071(3) 0.035(3) 0.0072(15) -0.009(3) 0.0068(14)
N4 0.122(3) 0.043(2) 0.074(3) -0.005(2) 0.009(2) -0.0032(18)
C11 0.050(2) 0.056(2) 0.030(2) 0.0035(18) 0.0019(16) 0.0035(17)
C12 0.0360(19) 0.054(2) 0.031(2) 0.0018(17) 0.0026(17) -0.0042(17)
C13 0.033(2) 0.0450(18) 0.038(2) 0.003(2) 0.0077(16) 0.000(2)
C14 0.0391(19) 0.0499(19) 0.044(2) 0.0003(17) 0.0050(16) -0.0071(17)
C15 0.048(2) 0.053(2) 0.058(3) -0.001(2) 0.006(2) -0.007(2)
C16 0.066(3) 0.033(2) 0.087(4) -0.001(2) 0.022(3) 0.002(2)
C17 0.051(2) 0.061(2) 0.066(3) 0.0055(19) 0.008(2) 0.023(2)
C18 0.032(2) 0.041(2) 0.053(3) 0.0096(15) 0.002(2) 0.0007(18)
C19 0.049(2) 0.045(2) 0.046(3) 0.0065(17) 0.0035(19) 0.0020(17)
C20 0.075(3) 0.052(2) 0.046(3) 0.003(2) 0.009(2) 0.008(2)

loop_
_atom_type_symbol
_atom_type_description
_atom_type_scat_dispersion_real
_atom_type_scat_dispersion_imag
_atom_type_scat_source
C C 0.0033 0.0016 'International Tables Vol C Tables 4.2.6.8 and 6.1.1.4'
H H 0.0000 0.0000 'International Tables Vol C Tables 4.2.6.8 and 6.1.1.4'
Cl Cl 0.1484 0.1585 'International Tables Vol C Tables 4.2.6.8 and 6.1.1.4'
N N 0.0061 0.0033 'International Tables Vol C Tables 4.2.6.8 and 6.1.1.4'

loop_
_geom_angle_atom_site_label_1
_geom_angle_atom_site_label_2
_geom_angle_atom_site_label_3
_geom_angle
C1 N1 C8 109.0(4)
C1 N1 H1A 125.9
C8 N1 H1A 125.1
C2 C1 N1 109.9(4)
C2 C1 H1B 125.1
N1 C1 H1B 125.1
C1 C2 C3 107.9(3)
C1 C2 C9 124.7(3)
C3 C2 C9 127.4(4)
C4 C3 C8 114.4(3)
C4 C3 C2 137.6(4)
C8 C3 C2 107.9(4)
C3 C4 C5 121.0(3)
C3 C4 Cl1 119.8(3)
C5 C4 Cl1 119.2(3)
C6 C5 C4 120.7(4)
C6 C5 H5A 119.6
C4 C5 H5A 119.6
C7 C6 C5 121.2(4)
C7 C6 H6A 119.4
C5 C6 H6A 119.4
C6 C7 C8 116.4(4)
C6 C7 H7A 121.8
C8 C7 H7A 121.8
C7 C8 C3 126.2(4)
C7 C8 N1 128.6(4)
C3 C8 N1 105.1(3)
C10 C9 C2 111.5(3)
C10 C9 H9A 109.3
C2 C9 H9A 109.3
C10 C9 H9B 109.3
C2 C9 H9B 109.3
H9A C9 H9B 108.0
N3 C10 C9 176.5(5)
C18 N2 C11 108.5(5)
C18 N2 H2A 126.4
C11 N2 H2A 125.2
N2 C11 C12 112.0(4)
N2 C11 H11A 124.0
C12 C11 H11A 124.0
C11 C12 C13 104.6(4)
C11 C12 C19 127.0(3)
C13 C12 C19 128.4(4)
C14 C13 C18 118.7(4)
C14 C13 C12 135.7(4)
C18 C13 C12 105.6(4)
C15 C14 C13 120.7(4)
C15 C14 Cl2 118.9(3)
C13 C14 Cl2 120.4(3)
C14 C15 C16 120.9(4)
C14 C15 H15A 119.5
C16 C15 H15A 119.5
C17 C16 C15 120.9(4)
C17 C16 H16A 119.5
C15 C16 H16A 119.5
C16 C17 C18 119.6(4)
C16 C17 H17A 120.2
C18 C17 H17A 120.2
N2 C18 C13 109.1(4)
N2 C18 C17 131.7(4)
C13 C18 C17 119.0(4)
C20 C19 C12 110.8(4)
C20 C19 H19A 109.5
C12 C19 H19A 109.5
C20 C19 H19B 109.5
C12 C19 H19B 109.5
H19A C19 H19B 108.1
N4 C20 C19 178.4(5)

loop_
_geom_bond_atom_site_label_1
_geom_bond_atom_site_label_2
_geom_bond_distance
Cl1 C4 1.742(4)
N1 C1 1.385(5)
N1 C8 1.421(6)
N1 H1A 0.8600
N3 C10 1.132(5)
C1 C2 1.346(5)
C1 H1B 0.9300
C2 C3 1.432(4)
C2 C9 1.511(5)
C3 C4 1.391(5)
C3 C8 1.424(6)
C4 C5 1.390(5)
C5 C6 1.388(7)
C5 H5A 0.9300
C6 C7 1.373(7)
C6 H6A 0.9300
C7 C8 1.364(5)
C7 H7A 0.9300
C9 C10 1.441(5)
C9 H9A 0.9700
C9 H9B 0.9700
Cl2 C14 1.752(4)
N2 C18 1.319(6)
N2 C11 1.335(5)
N2 H2A 0.8601
N4 C20 1.144(6)
C11 C12 1.359(5)
C11 H11A 0.9300
C12 C13 1.430(5)
C12 C19 1.506(5)
C13 C14 1.405(6)
C13 C18 1.413(6)
C14 C15 1.354(5)
C15 C16 1.395(7)
C15 H15A 0.9300
C16 C17 1.351(7)
C16 H16A 0.9300
C17 C18 1.434(6)
C17 H17A 0.9300
C19 C20 1.466(6)
C19 H19A 0.9700
C19 H19B 0.9700

loop_
_geom_hbond_atom_site_label_D
_geom_hbond_atom_site_label_H
_geom_hbond_atom_site_label_A
_geom_hbond_site_symmetry_A
_geom_hbond_distance_DH
_geom_hbond_distance_HA
_geom_hbond_distance_DA
_geom_hbond_angle_DHA
N1 H1A N4 . 0.86 2.42 3.089(6) 135
N2 H2A N3 4_475 0.86 2.21 3.058(6) 170

loop_
_geom_torsion_atom_site_label_1
_geom_torsion_atom_site_label_2
_geom_torsion_atom_site_label_3
_geom_torsion_atom_site_label_4
_geom_torsion
C8 N1 C1 C2 -4.9(5)
N1 C1 C2 C3 3.9(5)
N1 C1 C2 C9 -178.4(4)
C1 C2 C3 C4 177.3(5)
C9 C2 C3 C4 -0.2(8)
C1 C2 C3 C8 -1.5(4)
C9 C2 C3 C8 -179.1(4)
C8 C3 C4 C5 -2.0(5)
C2 C3 C4 C5 179.2(5)
C8 C3 C4 Cl1 179.3(3)
C2 C3 C4 Cl1 0.5(7)
C3 C4 C5 C6 1.0(6)
Cl1 C4 C5 C6 179.7(4)
C4 C5 C6 C7 0.0(7)
C5 C6 C7 C8 0.4(6)
C6 C7 C8 C3 -1.7(6)
C6 C7 C8 N1 -177.9(4)
C4 C3 C8 C7 2.5(6)
C2 C3 C8 C7 -178.3(4)
C4 C3 C8 N1 179.4(4)
C2 C3 C8 N1 -1.4(4)
C1 N1 C8 C7 -179.4(4)
C1 N1 C8 C3 3.8(5)
C1 C2 C9 C10 8.9(6)
C3 C2 C9 C10 -173.9(4)
C2 C9 C10 N3 21(9)
C18 N2 C11 C12 5.0(6)
N2 C11 C12 C13 -3.6(5)
N2 C11 C12 C19 177.7(4)
C11 C12 C13 C14 -178.4(5)
C19 C12 C13 C14 0.3(8)
C11 C12 C13 C18 0.9(4)
C19 C12 C13 C18 179.6(4)
C18 C13 C14 C15 1.2(6)
C12 C13 C14 C15 -179.6(5)
C18 C13 C14 Cl2 -179.0(3)
C12 C13 C14 Cl2 0.3(7)
C13 C14 C15 C16 0.4(6)
Cl2 C14 C15 C16 -179.5(4)
C14 C15 C16 C17 0.0(7)
C15 C16 C17 C18 -1.8(7)
C11 N2 C18 C13 -4.2(6)
C11 N2 C18 C17 -179.0(4)
C14 C13 C18 N2 -178.5(4)
C12 C13 C18 N2 2.0(5)
C14 C13 C18 C17 -3.0(6)
C12 C13 C18 C17 177.5(3)
C16 C17 C18 N2 177.7(5)
C16 C17 C18 C13 3.4(6)
C11 C12 C19 C20 3.4(6)
C13 C12 C19 C20 -174.9(4)
C12 C19 C20 N4 -0E1(2)

loop_
_cod_related_entry_id
_cod_related_entry_database
_cod_related_entry_code
1 ChemSpider 3506512
